data_4083365
loop_
_publ_author_name
'Bentivegna, BriAnne'
'Mariani, Christine I.'
'Smith, Jason R.'
'Ma, Shuhua'
'Rheingold, Arnold L.'
'Brunker, Tim J.'

_publ_section_title
;
 Formation, Stability, and Structures of Borenium and Boronium Cations
 Derived from Pentamethylazaferrocene--Boranes by Hydride or Chloride
 Abstraction Reactions
;
_journal_issue 11
_journal_name_full Organometallics
_journal_page_first 2820
_journal_paper_doi 10.1021/om500348u
_journal_volume 33
_journal_year 2014
_chemical_formula_sum 'C53 H42 B2 Cl2 F20 Fe2 N2'
_chemical_formula_weight 1291.11
_chemical_name_systematic
; 
 ? 
;
_space_group_IT_number 2
_symmetry_cell_setting triclinic
_symmetry_space_group_name_Hall '-P 1'
_symmetry_space_group_name_H-M 'P -1'
_atom_sites_solution_hydrogens geom
_atom_sites_solution_primary direct
_atom_sites_solution_secondary difmap
_audit_creation_method SHELXL-97
_cell_angle_alpha 99.1030(10)
_cell_angle_beta 90.7050(10)
_cell_angle_gamma 118.8660(10)
_cell_formula_units_Z 2
_cell_length_a 13.2305(8)
_cell_length_b 13.6723(8)
_cell_length_c 16.9454(16)
_cell_measurement_reflns_used 9888
_cell_measurement_temperature 100(2)
_cell_measurement_theta_max 25.43
_cell_measurement_theta_min 2.30
_cell_volume 2636.6(3)
_computing_cell_refinement 'Bruker SAINT'
_computing_data_collection 'Bruker APEX2'
_computing_data_reduction 'Bruker SAINT'
_computing_molecular_graphics 'Bruker SHELXTL'
_computing_publication_material 'Bruker SHELXTL'
_computing_structure_refinement 'SHELXL-97 (Sheldrick, 1997)'
_computing_structure_solution 'SHELXS-97 (Sheldrick, 1990)'
_diffrn_ambient_temperature 100(2)
_diffrn_measured_fraction_theta_full 0.999
_diffrn_measured_fraction_theta_max 0.998
_diffrn_measurement_device_type 'Bruker APEX-II CCD'
_diffrn_measurement_method '\f and \w scans'
_diffrn_radiation_monochromator graphite
_diffrn_radiation_source 'fine-focus sealed tube'
_diffrn_radiation_type MoK\a
_diffrn_radiation_wavelength 0.71073
_diffrn_reflns_av_R_equivalents 0.0321
_diffrn_reflns_av_sigmaI/netI 0.0309
_diffrn_reflns_limit_h_max 15
_diffrn_reflns_limit_h_min -16
_diffrn_reflns_limit_k_max 16
_diffrn_reflns_limit_k_min -16
_diffrn_reflns_limit_l_max 20
_diffrn_reflns_limit_l_min -20
_diffrn_reflns_number 33356
_diffrn_reflns_theta_full 25.00
_diffrn_reflns_theta_max 25.48
_diffrn_reflns_theta_min 1.22
_exptl_absorpt_coefficient_mu 0.763
_exptl_absorpt_correction_T_max 0.8148
_exptl_absorpt_correction_T_min 0.7351
_exptl_absorpt_correction_type multi-scan
_exptl_absorpt_process_details sadabs
_exptl_crystal_colour yellow
_exptl_crystal_density_diffrn 1.626
_exptl_crystal_density_method 'not measured'
_exptl_crystal_description plate
_exptl_crystal_F_000 1300
_exptl_crystal_size_max 0.43
_exptl_crystal_size_mid 0.40
_exptl_crystal_size_min 0.28
_platon_squeeze_details
; 
 SQUEEZE (PLATON, A. Spek) was used to treat diffuse solvent 
 contributions.  Total electron count found = 81/unit cell.  Calculated for
 2 CH2Cl2 (the re'xtal solvent) = 84/unit cell.  The intensive
 properties (density, F(000), etc.) reflect these contributions.  
;
_refine_diff_density_max 0.739
_refine_diff_density_min -0.427
_refine_diff_density_rms 0.051
_refine_ls_extinction_method none
_refine_ls_goodness_of_fit_ref 1.069
_refine_ls_hydrogen_treatment mixed
_refine_ls_matrix_type full
_refine_ls_number_parameters 721
_refine_ls_number_reflns 9764
_refine_ls_number_restraints 0
_refine_ls_restrained_S_all 1.069
_refine_ls_R_factor_all 0.0364
_refine_ls_R_factor_gt 0.0323
_refine_ls_shift/su_max 0.003
_refine_ls_shift/su_mean 0.000
_refine_ls_structure_factor_coef Fsqd
_refine_ls_weighting_details 'calc w=1/[\s^2^(Fo^2^)+(0.0400P)^2^+1.3000P] where P=(Fo^2^+2Fc^2^)/3'
_refine_ls_weighting_scheme calc
_refine_ls_wR_factor_gt 0.0838
_refine_ls_wR_factor_ref 0.0857
_reflns_number_gt 8582
_reflns_number_total 9764
_reflns_threshold_expression >2sigma(I)
_cod_data_source_file om500348u_si_002.cif
_cod_data_source_block towson07
_cod_depositor_comments
;
The following automatic conversions were performed:

'_symmetry_cell_setting' value 'Triclinic' changed to 'triclinic'
according to
/usr/data/users/saulius/crontab/automatic-downloads/rss-feeds/ACS/lib/dictionaries/cif_core.dic
dictionary named 'cif_core.dic' version 2.4.2 from 2011-04-26.

Automatic conversion script
Id: cif_fix_values 2281 2013-09-26 08:29:07Z andrius 

 Adding full bibliography for 4083363--4083368.cif.
;
_cod_original_sg_symbol_H-M P-1
_cod_database_code 4083365

loop_
_symmetry_equiv_pos_as_xyz
'x, y, z'
'-x, -y, -z'

loop_
_atom_site_label
_atom_site_type_symbol
_atom_site_fract_x
_atom_site_fract_y
_atom_site_fract_z
_atom_site_U_iso_or_equiv
_atom_site_adp_type
_atom_site_occupancy
_atom_site_symmetry_multiplicity
_atom_site_calc_flag
_atom_site_refinement_flags
Fe1 Fe 0.55358(2) 0.07584(2) 0.222803(16) 0.02016(8) Uani 1 1 d .
Fe2 Fe 0.81366(2) 0.61157(2) 0.358118(16) 0.02255(8) Uani 1 1 d .
B1 B 0.6871(2) 0.33774(19) 0.31818(14) 0.0293(5) Uani 1 1 d .
B2 B 0.22080(17) -0.60198(18) 0.18723(13) 0.0206(4) Uani 1 1 d .
F12 F 0.00617(9) -0.65292(10) 0.25563(7) 0.0286(3) Uani 1 1 d .
F13 F -0.09944(9) -0.79506(11) 0.35555(7) 0.0345(3) Uani 1 1 d .
F14 F 0.00195(10) -0.90513(10) 0.41438(7) 0.0326(3) Uani 1 1 d .
F15 F 0.21678(11) -0.86119(10) 0.37530(7) 0.0321(3) Uani 1 1 d .
F16 F 0.32214(9) -0.72531(10) 0.27248(7) 0.0263(2) Uani 1 1 d .
F22 F -0.01814(9) -0.81991(10) 0.12748(7) 0.0297(3) Uani 1 1 d .
F23 F -0.14401(10) -0.86162(11) -0.00776(7) 0.0392(3) Uani 1 1 d .
F24 F -0.07783(11) -0.70548(13) -0.10613(8) 0.0441(3) Uani 1 1 d .
F25 F 0.12298(11) -0.50214(11) -0.06275(7) 0.0389(3) Uani 1 1 d .
F26 F 0.25541(10) -0.46027(9) 0.07189(7) 0.0283(2) Uani 1 1 d .
F32 F 0.41537(9) -0.47813(9) 0.31182(7) 0.0262(2) Uani 1 1 d .
F33 F 0.47392(10) -0.28380(10) 0.41337(7) 0.0340(3) Uani 1 1 d .
F34 F 0.34827(11) -0.17539(10) 0.40590(7) 0.0357(3) Uani 1 1 d .
F35 F 0.16756(11) -0.26174(11) 0.28811(8) 0.0370(3) Uani 1 1 d .
F36 F 0.10581(10) -0.45323(10) 0.18872(7) 0.0298(3) Uani 1 1 d .
F42 F 0.46740(9) -0.41808(9) 0.16134(7) 0.0281(3) Uani 1 1 d .
F43 F 0.61472(9) -0.45784(10) 0.07624(7) 0.0303(3) Uani 1 1 d .
F44 F 0.56059(11) -0.67404(11) 0.00829(7) 0.0358(3) Uani 1 1 d .
F45 F 0.35093(11) -0.85136(10) 0.02626(7) 0.0336(3) Uani 1 1 d .
F46 F 0.20082(9) -0.81461(9) 0.11131(7) 0.0270(2) Uani 1 1 d .
N1 N 0.65213(14) 0.24602(13) 0.23935(10) 0.0242(3) Uani 1 1 d .
N2 N 0.73740(14) 0.45531(14) 0.29023(10) 0.0257(4) Uani 1 1 d .
C11 C 0.16651(15) -0.68610(15) 0.25390(11) 0.0198(4) Uani 1 1 d .
C12 C 0.06163(16) -0.70503(16) 0.28217(11) 0.0224(4) Uani 1 1 d .
C13 C 0.00590(16) -0.77665(17) 0.33485(12) 0.0248(4) Uani 1 1 d .
C14 C 0.05655(17) -0.83160(16) 0.36552(11) 0.0250(4) Uani 1 1 d .
C15 C 0.16458(17) -0.81022(16) 0.34404(12) 0.0243(4) Uani 1 1 d .
C16 C 0.21637(16) -0.73921(16) 0.28974(11) 0.0218(4) Uani 1 1 d .
C21 C 0.12652(16) -0.63582(16) 0.10849(11) 0.0218(4) Uani 1 1 d .
C22 C 0.02332(16) -0.73579(17) 0.08346(12) 0.0250(4) Uani 1 1 d .
C23 C -0.04572(17) -0.76015(18) 0.01302(12) 0.0299(4) Uani 1 1 d .
C24 C -0.01268(18) -0.6820(2) -0.03695(12) 0.0313(5) Uani 1 1 d .
C25 C 0.08918(18) -0.58063(18) -0.01530(12) 0.0292(4) Uani 1 1 d .
C26 C 0.15550(16) -0.56069(16) 0.05496(12) 0.0241(4) Uani 1 1 d .
C31 C 0.26036(15) -0.47530(16) 0.24176(11) 0.0210(4) Uani 1 1 d .
C32 C 0.35266(16) -0.42531(16) 0.30207(11) 0.0215(4) Uani 1 1 d .
C33 C 0.38438(16) -0.32594(17) 0.35567(12) 0.0251(4) Uani 1 1 d .
C34 C 0.32216(18) -0.26980(16) 0.35177(12) 0.0267(4) Uani 1 1 d .
C35 C 0.23030(18) -0.31475(17) 0.29329(12) 0.0268(4) Uani 1 1 d .
C36 C 0.20098(16) -0.41478(17) 0.24097(11) 0.0238(4) Uani 1 1 d .
C41 C 0.32590(15) -0.61496(16) 0.14351(11) 0.0203(4) Uani 1 1 d .
C42 C 0.43319(16) -0.52840(16) 0.13076(11) 0.0210(4) Uani 1 1 d .
C43 C 0.51221(16) -0.54637(17) 0.08641(11) 0.0239(4) Uani 1 1 d .
C44 C 0.48544(17) -0.65503(18) 0.05144(11) 0.0254(4) Uani 1 1 d .
C45 C 0.37962(17) -0.74431(17) 0.06086(11) 0.0246(4) Uani 1 1 d .
C46 C 0.30407(16) -0.72207(16) 0.10592(11) 0.0222(4) Uani 1 1 d .
C51 C 0.67423(19) 0.50976(18) 0.27732(12) 0.0307(5) Uani 1 1 d .
H51 H 0.5959 0.4849 0.2876 0.037 Uiso 1 1 calc R
C52 C 0.7464(2) 0.60797(19) 0.24643(13) 0.0409(6) Uani 1 1 d .
H52 H 0.7255 0.6608 0.2322 0.049 Uiso 1 1 calc R
C53 C 0.8552(2) 0.61379(19) 0.24046(13) 0.0411(6) Uani 1 1 d .
H53 H 0.9209 0.6710 0.2213 0.049 Uiso 1 1 calc R
C54 C 0.84874(19) 0.51957(18) 0.26791(12) 0.0331(5) Uani 1 1 d .
H54 H 0.9100 0.5023 0.2709 0.040 Uiso 1 1 calc R
C55 C 0.82656(16) 0.60128(17) 0.47759(11) 0.0249(4) Uani 1 1 d .
C56 C 0.75598(16) 0.65081(17) 0.46429(11) 0.0250(4) Uani 1 1 d .
C57 C 0.82369(16) 0.75016(16) 0.43144(12) 0.0253(4) Uani 1 1 d .
C58 C 0.93745(16) 0.76297(16) 0.42486(12) 0.0251(4) Uani 1 1 d .
C59 C 0.93876(16) 0.67024(17) 0.45296(12) 0.0253(4) Uani 1 1 d .
C60 C 0.79114(19) 0.49789(19) 0.51437(13) 0.0331(5) Uani 1 1 d .
H60A H 0.8307 0.4570 0.4910 0.050 Uiso 1 1 calc R
H60B H 0.7070 0.4480 0.5035 0.050 Uiso 1 1 calc R
H60C H 0.8126 0.5211 0.5725 0.050 Uiso 1 1 calc R
C61 C 0.63298(17) 0.60579(19) 0.48350(14) 0.0343(5) Uani 1 1 d .
H61A H 0.6319 0.6381 0.5392 0.051 Uiso 1 1 calc R
H61B H 0.5948 0.5228 0.4767 0.051 Uiso 1 1 calc R
H61C H 0.5918 0.6270 0.4472 0.051 Uiso 1 1 calc R
C62 C 0.78432(18) 0.83033(18) 0.41026(14) 0.0324(5) Uani 1 1 d .
H62A H 0.7007 0.7880 0.3935 0.049 Uiso 1 1 calc R
H62B H 0.8259 0.8655 0.3662 0.049 Uiso 1 1 calc R
H62C H 0.8007 0.8896 0.4573 0.049 Uiso 1 1 calc R
C63 C 1.03810(17) 0.85999(17) 0.39730(14) 0.0317(5) Uani 1 1 d .
H63A H 1.0103 0.8815 0.3527 0.048 Uiso 1 1 calc R
H63B H 1.0946 0.8366 0.3793 0.048 Uiso 1 1 calc R
H63C H 1.0750 0.9251 0.4419 0.048 Uiso 1 1 calc R
C64 C 1.03950(18) 0.64878(19) 0.45817(14) 0.0333(5) Uani 1 1 d .
H64A H 1.0994 0.6960 0.4265 0.050 Uiso 1 1 calc R
H64B H 1.0132 0.5684 0.4371 0.050 Uiso 1 1 calc R
H64C H 1.0716 0.6679 0.5144 0.050 Uiso 1 1 calc R
C65 C 0.71745(17) 0.19566(17) 0.20868(13) 0.0275(4) Uani 1 1 d .
H65 H 0.7868 0.2058 0.2346 0.033 Uiso 1 1 calc R
C66 C 0.66312(18) 0.12749(18) 0.13304(13) 0.0318(5) Uani 1 1 d .
H66 H 0.6892 0.0839 0.0989 0.038 Uiso 1 1 calc R
C67 C 0.56267(19) 0.13565(18) 0.11707(12) 0.0310(5) Uani 1 1 d .
H67 H 0.5090 0.0987 0.0702 0.037 Uiso 1 1 calc R
C68 C 0.55641(17) 0.20824(16) 0.18292(12) 0.0259(4) Uani 1 1 d .
H68 H 0.4972 0.2285 0.1884 0.031 Uiso 1 1 calc R
C69 C 0.54888(17) -0.00526(17) 0.31631(12) 0.0263(4) Uani 1 1 d .
C70 C 0.45992(17) 0.02592(16) 0.31911(12) 0.0250(4) Uani 1 1 d .
C71 C 0.38620(16) -0.02702(16) 0.24532(12) 0.0235(4) Uani 1 1 d .
C72 C 0.42899(17) -0.09216(16) 0.19668(12) 0.0257(4) Uani 1 1 d .
C73 C 0.52975(17) -0.07831(16) 0.24074(13) 0.0265(4) Uani 1 1 d .
C74 C 0.64066(19) 0.0270(2) 0.38356(14) 0.0371(5) Uani 1 1 d .
H74A H 0.6692 0.1061 0.4098 0.056 Uiso 1 1 calc R
H74B H 0.7051 0.0188 0.3619 0.056 Uiso 1 1 calc R
H74C H 0.6076 -0.0228 0.4228 0.056 Uiso 1 1 calc R
C75 C 0.44364(19) 0.09775(19) 0.38882(13) 0.0334(5) Uani 1 1 d .
H75A H 0.3858 0.0485 0.4208 0.050 Uiso 1 1 calc R
H75B H 0.4169 0.1457 0.3688 0.050 Uiso 1 1 calc R
H75C H 0.5176 0.1460 0.4224 0.050 Uiso 1 1 calc R
C76 C 0.28236(17) -0.01663(18) 0.22254(13) 0.0304(4) Uani 1 1 d .
H76A H 0.2736 -0.0219 0.1643 0.046 Uiso 1 1 calc R
H76B H 0.2929 0.0569 0.2498 0.046 Uiso 1 1 calc R
H76C H 0.2127 -0.0781 0.2387 0.046 Uiso 1 1 calc R
C77 C 0.37704(19) -0.16258(18) 0.11476(14) 0.0362(5) Uani 1 1 d .
H77A H 0.3231 -0.2412 0.1196 0.054 Uiso 1 1 calc R
H77B H 0.4388 -0.1607 0.0827 0.054 Uiso 1 1 calc R
H77C H 0.3351 -0.1319 0.0884 0.054 Uiso 1 1 calc R
C78 C 0.6013(2) -0.13302(19) 0.21278(16) 0.0390(5) Uani 1 1 d .
H78A H 0.6825 -0.0822 0.2344 0.059 Uiso 1 1 calc R
H78B H 0.5957 -0.1474 0.1539 0.059 Uiso 1 1 calc R
H78C H 0.5723 -0.2051 0.2318 0.059 Uiso 1 1 calc R
H1 H 0.603(2) 0.322(2) 0.3473(15) 0.041(7) Uiso 1 1 d .
H2 H 0.760(2) 0.335(2) 0.3543(14) 0.039(6) Uiso 1 1 d .

loop_
_atom_site_aniso_label
_atom_site_aniso_U_11
_atom_site_aniso_U_22
_atom_site_aniso_U_33
_atom_site_aniso_U_23
_atom_site_aniso_U_13
_atom_site_aniso_U_12
Fe1 0.02036(14) 0.01630(14) 0.02138(14) 0.00291(10) 0.00254(10) 0.00728(11)
Fe2 0.02513(15) 0.01614(14) 0.02031(14) 0.00345(10) 0.00319(11) 0.00538(11)
B1 0.0363(13) 0.0197(11) 0.0254(11) 0.0027(9) -0.0010(10) 0.0093(10)
B2 0.0192(10) 0.0206(10) 0.0231(11) 0.0056(8) 0.0034(8) 0.0103(9)
F12 0.0219(5) 0.0349(6) 0.0346(6) 0.0128(5) 0.0061(5) 0.0165(5)
F13 0.0197(6) 0.0421(7) 0.0373(7) 0.0137(6) 0.0106(5) 0.0098(5)
F14 0.0374(7) 0.0240(6) 0.0287(6) 0.0107(5) 0.0095(5) 0.0072(5)
F15 0.0430(7) 0.0338(7) 0.0319(6) 0.0148(5) 0.0091(5) 0.0259(6)
F16 0.0259(6) 0.0320(6) 0.0293(6) 0.0110(5) 0.0076(5) 0.0190(5)
F22 0.0254(6) 0.0250(6) 0.0295(6) 0.0084(5) -0.0018(5) 0.0043(5)
F23 0.0253(6) 0.0409(7) 0.0332(7) 0.0034(6) -0.0067(5) 0.0034(6)
F24 0.0390(7) 0.0600(9) 0.0291(7) 0.0116(6) -0.0078(5) 0.0203(7)
F25 0.0487(8) 0.0434(8) 0.0297(7) 0.0183(6) 0.0049(6) 0.0232(6)
F26 0.0300(6) 0.0236(6) 0.0280(6) 0.0091(5) 0.0057(5) 0.0093(5)
F32 0.0238(5) 0.0270(6) 0.0288(6) 0.0002(5) -0.0014(4) 0.0147(5)
F33 0.0277(6) 0.0327(7) 0.0307(6) -0.0054(5) -0.0011(5) 0.0098(5)
F34 0.0469(7) 0.0210(6) 0.0345(7) -0.0008(5) 0.0137(6) 0.0146(6)
F35 0.0527(8) 0.0373(7) 0.0396(7) 0.0108(6) 0.0139(6) 0.0353(7)
F36 0.0322(6) 0.0364(7) 0.0298(6) 0.0064(5) 0.0017(5) 0.0238(6)
F42 0.0262(6) 0.0197(6) 0.0323(6) 0.0031(5) 0.0086(5) 0.0069(5)
F43 0.0227(6) 0.0333(7) 0.0293(6) 0.0100(5) 0.0091(5) 0.0081(5)
F44 0.0375(7) 0.0441(8) 0.0343(7) 0.0090(6) 0.0178(5) 0.0259(6)
F45 0.0411(7) 0.0276(6) 0.0346(7) -0.0008(5) 0.0067(5) 0.0207(6)
F46 0.0243(5) 0.0190(6) 0.0325(6) 0.0017(5) 0.0039(5) 0.0073(5)
N1 0.0237(8) 0.0176(8) 0.0276(9) 0.0055(7) -0.0006(7) 0.0070(7)
N2 0.0284(8) 0.0186(8) 0.0244(8) 0.0011(7) -0.0010(7) 0.0080(7)
C11 0.0186(8) 0.0173(9) 0.0200(9) 0.0017(7) 0.0006(7) 0.0066(7)
C12 0.0213(9) 0.0216(9) 0.0234(9) 0.0034(8) -0.0003(7) 0.0101(8)
C13 0.0174(9) 0.0252(10) 0.0250(10) 0.0024(8) 0.0040(7) 0.0058(8)
C14 0.0279(10) 0.0172(9) 0.0226(10) 0.0054(8) 0.0053(8) 0.0048(8)
C15 0.0301(10) 0.0208(9) 0.0239(10) 0.0051(8) 0.0023(8) 0.0138(8)
C16 0.0197(9) 0.0212(9) 0.0223(9) 0.0020(7) 0.0033(7) 0.0089(8)
C21 0.0219(9) 0.0239(10) 0.0234(10) 0.0054(8) 0.0051(7) 0.0139(8)
C22 0.0236(9) 0.0275(10) 0.0250(10) 0.0080(8) 0.0032(8) 0.0123(8)
C23 0.0231(10) 0.0335(11) 0.0285(11) 0.0021(9) -0.0007(8) 0.0114(9)
C24 0.0294(11) 0.0441(13) 0.0227(10) 0.0054(9) -0.0030(8) 0.0202(10)
C25 0.0359(11) 0.0358(12) 0.0248(10) 0.0114(9) 0.0069(9) 0.0229(10)
C26 0.0233(9) 0.0231(10) 0.0253(10) 0.0038(8) 0.0043(8) 0.0110(8)
C31 0.0209(9) 0.0208(9) 0.0222(9) 0.0081(7) 0.0083(7) 0.0096(8)
C32 0.0208(9) 0.0201(9) 0.0244(10) 0.0067(8) 0.0075(7) 0.0098(8)
C33 0.0230(9) 0.0242(10) 0.0235(10) 0.0052(8) 0.0062(8) 0.0076(8)
C34 0.0352(11) 0.0170(9) 0.0256(10) 0.0041(8) 0.0149(8) 0.0107(8)
C35 0.0339(11) 0.0274(10) 0.0298(11) 0.0125(8) 0.0151(9) 0.0209(9)
C36 0.0250(9) 0.0259(10) 0.0235(10) 0.0097(8) 0.0076(8) 0.0133(8)
C41 0.0207(9) 0.0211(9) 0.0187(9) 0.0046(7) 0.0015(7) 0.0097(8)
C42 0.0239(9) 0.0206(9) 0.0176(9) 0.0021(7) 0.0012(7) 0.0106(8)
C43 0.0212(9) 0.0309(11) 0.0189(9) 0.0097(8) 0.0034(7) 0.0108(8)
C44 0.0283(10) 0.0370(11) 0.0185(9) 0.0062(8) 0.0069(8) 0.0215(9)
C45 0.0325(10) 0.0255(10) 0.0200(9) 0.0024(8) 0.0021(8) 0.0180(9)
C46 0.0217(9) 0.0228(10) 0.0213(9) 0.0055(8) 0.0020(7) 0.0098(8)
C51 0.0368(11) 0.0274(11) 0.0256(10) 0.0000(8) -0.0067(9) 0.0157(9)
C52 0.0709(17) 0.0241(11) 0.0221(11) 0.0033(9) -0.0074(11) 0.0197(11)
C53 0.0579(15) 0.0240(11) 0.0230(11) 0.0022(9) 0.0114(10) 0.0063(11)
C54 0.0323(11) 0.0267(11) 0.0269(11) -0.0032(8) 0.0064(9) 0.0064(9)
C55 0.0243(9) 0.0234(10) 0.0186(9) 0.0027(8) 0.0020(7) 0.0056(8)
C56 0.0208(9) 0.0255(10) 0.0206(9) 0.0016(8) 0.0037(7) 0.0058(8)
C57 0.0213(9) 0.0221(10) 0.0246(10) -0.0009(8) 0.0033(8) 0.0061(8)
C58 0.0222(9) 0.0203(10) 0.0258(10) 0.0002(8) 0.0062(8) 0.0062(8)
C59 0.0225(9) 0.0250(10) 0.0225(10) 0.0020(8) 0.0034(8) 0.0078(8)
C60 0.0329(11) 0.0326(12) 0.0264(11) 0.0107(9) 0.0039(9) 0.0088(9)
C61 0.0199(10) 0.0346(12) 0.0369(12) 0.0070(10) 0.0048(9) 0.0043(9)
C62 0.0287(11) 0.0272(11) 0.0405(12) 0.0054(9) 0.0076(9) 0.0131(9)
C63 0.0254(10) 0.0213(10) 0.0435(12) 0.0061(9) 0.0141(9) 0.0075(9)
C64 0.0292(11) 0.0364(12) 0.0362(12) 0.0083(10) 0.0071(9) 0.0170(10)
C65 0.0228(9) 0.0230(10) 0.0349(11) 0.0102(8) 0.0074(8) 0.0084(8)
C66 0.0343(11) 0.0267(11) 0.0314(11) 0.0082(9) 0.0139(9) 0.0117(9)
C67 0.0364(11) 0.0262(11) 0.0231(10) 0.0071(8) -0.0004(8) 0.0091(9)
C68 0.0254(10) 0.0228(10) 0.0283(10) 0.0081(8) -0.0003(8) 0.0101(8)
C69 0.0238(9) 0.0229(10) 0.0305(11) 0.0114(8) 0.0040(8) 0.0084(8)
C70 0.0267(10) 0.0213(10) 0.0251(10) 0.0077(8) 0.0080(8) 0.0092(8)
C71 0.0217(9) 0.0169(9) 0.0276(10) 0.0043(8) 0.0057(8) 0.0062(8)
C72 0.0246(9) 0.0153(9) 0.0328(11) 0.0042(8) 0.0067(8) 0.0063(8)
C73 0.0248(10) 0.0174(9) 0.0384(11) 0.0096(8) 0.0086(8) 0.0097(8)
C74 0.0306(11) 0.0388(13) 0.0375(12) 0.0168(10) 0.0006(9) 0.0109(10)
C75 0.0373(12) 0.0318(12) 0.0261(11) 0.0031(9) 0.0086(9) 0.0137(10)
C76 0.0257(10) 0.0281(11) 0.0356(11) 0.0038(9) 0.0042(9) 0.0124(9)
C77 0.0349(11) 0.0245(11) 0.0368(12) -0.0056(9) 0.0029(9) 0.0083(9)
C78 0.0368(12) 0.0300(12) 0.0573(15) 0.0100(11) 0.0106(11) 0.0212(10)

loop_
_atom_type_symbol
_atom_type_description
_atom_type_scat_dispersion_real
_atom_type_scat_dispersion_imag
_atom_type_scat_source
C C 0.0033 0.0016 'International Tables Vol C Tables 4.2.6.8 and 6.1.1.4'
H H 0.0000 0.0000 'International Tables Vol C Tables 4.2.6.8 and 6.1.1.4'
N N 0.0061 0.0033 'International Tables Vol C Tables 4.2.6.8 and 6.1.1.4'
B B 0.0013 0.0007 'International Tables Vol C Tables 4.2.6.8 and 6.1.1.4'
Fe Fe 0.3463 0.8444 'International Tables Vol C Tables 4.2.6.8 and 6.1.1.4'
F F 0.0171 0.0103 'International Tables Vol C Tables 4.2.6.8 and 6.1.1.4'
Cl Cl 0.1484 0.1585 'International Tables Vol C Tables 4.2.6.8 and 6.1.1.4'

loop_
_geom_angle_atom_site_label_1
_geom_angle_atom_site_label_2
_geom_angle_atom_site_label_3
_geom_angle
N1 Fe1 C68 40.78(7)
N1 Fe1 C65 40.49(7)
C68 Fe1 C65 67.86(8)
N1 Fe1 C72 168.88(7)
C68 Fe1 C72 128.56(8)
C65 Fe1 C72 146.75(8)
N1 Fe1 C73 150.04(7)
C68 Fe1 C73 167.83(8)
C65 Fe1 C73 117.41(8)
C72 Fe1 C73 40.99(8)
N1 Fe1 C71 131.89(7)
C68 Fe1 C71 106.94(8)
C65 Fe1 C71 172.26(8)
C72 Fe1 C71 40.98(8)
C73 Fe1 C71 68.87(8)
N1 Fe1 C69 119.01(7)
C68 Fe1 C69 149.71(8)
C65 Fe1 C69 112.67(8)
C72 Fe1 C69 68.76(8)
C73 Fe1 C69 40.75(8)
C71 Fe1 C69 68.66(8)
N1 Fe1 C70 111.46(7)
C68 Fe1 C70 116.32(8)
C65 Fe1 C70 135.53(8)
C72 Fe1 C70 68.57(8)
C73 Fe1 C70 68.50(8)
C71 Fe1 C70 40.64(8)
C69 Fe1 C70 40.66(8)
N1 Fe1 C67 67.97(7)
C68 Fe1 C67 40.20(8)
C65 Fe1 C67 67.33(8)
C72 Fe1 C67 105.48(8)
C73 Fe1 C67 129.70(9)
C71 Fe1 C67 112.78(8)
C69 Fe1 C67 170.02(9)
C70 Fe1 C67 146.14(8)
N1 Fe1 C66 67.77(8)
C68 Fe1 C66 67.45(8)
C65 Fe1 C66 39.98(8)
C72 Fe1 C66 113.47(8)
C73 Fe1 C66 108.88(8)
C71 Fe1 C66 144.54(8)
C69 Fe1 C66 133.78(8)
C70 Fe1 C66 173.77(8)
C67 Fe1 C66 39.87(9)
N2 Fe2 C51 40.61(8)
N2 Fe2 C54 40.58(8)
C51 Fe2 C54 67.83(9)
N2 Fe2 C57 157.22(7)
C51 Fe2 C57 120.56(8)
C54 Fe2 C57 159.21(8)
N2 Fe2 C58 161.17(7)
C51 Fe2 C58 155.50(8)
C54 Fe2 C58 123.55(8)
C57 Fe2 C58 41.18(7)
N2 Fe2 C59 125.73(7)
C51 Fe2 C59 162.65(8)
C54 Fe2 C59 108.74(9)
C57 Fe2 C59 68.95(8)
C58 Fe2 C59 40.86(8)
N2 Fe2 C56 123.15(7)
C51 Fe2 C56 108.21(8)
C54 Fe2 C56 159.31(9)
C57 Fe2 C56 40.75(8)
C58 Fe2 C56 68.78(7)
C59 Fe2 C56 68.61(8)
N2 Fe2 C55 109.90(7)
C51 Fe2 C55 125.86(8)
C54 Fe2 C55 124.09(9)
C57 Fe2 C55 68.53(8)
C58 Fe2 C55 68.63(8)
C59 Fe2 C55 40.78(8)
C56 Fe2 C55 40.53(8)
N2 Fe2 C52 67.95(8)
C51 Fe2 C52 40.37(9)
C54 Fe2 C52 67.25(10)
C57 Fe2 C52 105.88(9)
C58 Fe2 C52 119.69(9)
C59 Fe2 C52 155.69(9)
C56 Fe2 C52 123.82(10)
C55 Fe2 C52 161.32(10)
N2 Fe2 C53 67.82(8)
C51 Fe2 C53 67.51(10)
C54 Fe2 C53 39.97(9)
C57 Fe2 C53 122.34(9)
C58 Fe2 C53 106.21(8)
C59 Fe2 C53 121.61(9)
C56 Fe2 C53 159.22(9)
C55 Fe2 C53 158.26(10)
C52 Fe2 C53 39.77(10)
N1 B1 N2 105.88(16)
C31 B2 C41 115.19(15)
C31 B2 C11 102.07(14)
C41 B2 C11 112.52(15)
C31 B2 C21 112.96(15)
C41 B2 C21 101.35(14)
C11 B2 C21 113.26(15)
C65 N1 C68 107.53(16)
C65 N1 B1 125.87(17)
C68 N1 B1 126.32(17)
C65 N1 Fe1 70.72(10)
C68 N1 Fe1 69.70(10)
B1 N1 Fe1 129.66(13)
C51 N2 C54 107.74(18)
C51 N2 B1 125.16(18)
C54 N2 B1 126.93(18)
C51 N2 Fe2 70.20(11)
C54 N2 Fe2 70.56(11)
B1 N2 Fe2 128.39(13)
C16 C11 C12 113.04(17)
C16 C11 B2 127.46(16)
C12 C11 B2 119.44(16)
F12 C12 C13 115.92(16)
F12 C12 C11 119.45(16)
C13 C12 C11 124.61(18)
F13 C13 C14 119.63(17)
F13 C13 C12 120.57(18)
C14 C13 C12 119.78(17)
F14 C14 C13 120.86(17)
F14 C14 C15 120.79(18)
C13 C14 C15 118.35(17)
F15 C15 C14 119.06(17)
F15 C15 C16 121.12(17)
C14 C15 C16 119.81(17)
F16 C16 C15 114.63(16)
F16 C16 C11 121.21(16)
C15 C16 C11 124.16(17)
C22 C21 C26 112.96(17)
C22 C21 B2 128.35(17)
C26 C21 B2 118.45(16)
F22 C22 C21 121.31(17)
F22 C22 C23 114.38(17)
C21 C22 C23 124.31(18)
F23 C23 C24 119.85(18)
F23 C23 C22 120.24(19)
C24 C23 C22 119.88(19)
F24 C24 C23 120.44(19)
F24 C24 C25 120.93(19)
C23 C24 C25 118.62(18)
F25 C25 C24 119.83(18)
F25 C25 C26 120.77(19)
C24 C25 C26 119.39(19)
F26 C26 C25 116.32(17)
F26 C26 C21 118.86(17)
C25 C26 C21 124.82(18)
C36 C31 C32 113.03(17)
C36 C31 B2 125.93(17)
C32 C31 B2 120.57(16)
F32 C32 C33 116.05(16)
F32 C32 C31 119.24(16)
C33 C32 C31 124.68(17)
F33 C33 C34 119.26(17)
F33 C33 C32 121.17(17)
C34 C33 C32 119.55(18)
F34 C34 C35 120.94(18)
F34 C34 C33 120.55(19)
C35 C34 C33 118.47(18)
F35 C35 C34 119.81(18)
F35 C35 C36 119.98(18)
C34 C35 C36 120.20(18)
F36 C36 C35 114.68(16)
F36 C36 C31 121.23(17)
C35 C36 C31 124.06(18)
C46 C41 C42 113.14(16)
C46 C41 B2 118.84(16)
C42 C41 B2 127.56(16)
F42 C42 C43 115.08(16)
F42 C42 C41 121.03(16)
C43 C42 C41 123.89(17)
F43 C43 C44 119.52(17)
F43 C43 C42 120.55(17)
C44 C43 C42 119.93(17)
F44 C44 C43 120.78(18)
F44 C44 C45 120.30(18)
C43 C44 C45 118.93(17)
F45 C45 C44 119.95(17)
F45 C45 C46 121.08(18)
C44 C45 C46 118.97(18)
F46 C46 C45 115.29(17)
F46 C46 C41 119.57(16)
C45 C46 C41 125.14(18)
N2 C51 C52 108.4(2)
N2 C51 Fe2 69.19(11)
C52 C51 Fe2 71.61(13)
C53 C52 C51 107.7(2)
C53 C52 Fe2 70.54(13)
C51 C52 Fe2 68.02(12)
C54 C53 C52 107.4(2)
C54 C53 Fe2 68.13(12)
C52 C53 Fe2 69.70(13)
N2 C54 C53 108.8(2)
N2 C54 Fe2 68.87(11)
C53 C54 Fe2 71.90(13)
C56 C55 C59 108.12(17)
C56 C55 C60 125.90(18)
C59 C55 C60 125.93(19)
C56 C55 Fe2 69.54(11)
C59 C55 Fe2 69.22(11)
C60 C55 Fe2 128.87(14)
C57 C56 C55 108.11(17)
C57 C56 C61 126.84(19)
C55 C56 C61 125.04(18)
C57 C56 Fe2 68.97(11)
C55 C56 Fe2 69.93(11)
C61 C56 Fe2 127.58(14)
C56 C57 C58 108.10(17)
C56 C57 C62 126.00(18)
C58 C57 C62 125.87(18)
C56 C57 Fe2 70.28(11)
C58 C57 Fe2 69.65(11)
C62 C57 Fe2 127.43(14)
C59 C58 C57 107.74(17)
C59 C58 C63 126.51(18)
C57 C58 C63 125.68(18)
C59 C58 Fe2 69.79(11)
C57 C58 Fe2 69.17(11)
C63 C58 Fe2 128.79(14)
C58 C59 C55 107.93(17)
C58 C59 C64 126.83(17)
C55 C59 C64 125.22(18)
C58 C59 Fe2 69.35(11)
C55 C59 Fe2 69.99(11)
C64 C59 Fe2 127.29(14)
N1 C65 C66 108.61(18)
N1 C65 Fe1 68.80(10)
C66 C65 Fe1 71.59(12)
C65 C66 C67 107.51(18)
C65 C66 Fe1 68.43(11)
C67 C66 Fe1 69.59(11)
C68 C67 C66 107.64(18)
C68 C67 Fe1 67.93(11)
C66 C67 Fe1 70.54(12)
N1 C68 C67 108.70(17)
N1 C68 Fe1 69.53(10)
C67 C68 Fe1 71.88(12)
C73 C69 C70 107.88(17)
C73 C69 C74 126.43(19)
C70 C69 C74 125.56(19)
C73 C69 Fe1 69.27(11)
C70 C69 Fe1 69.80(11)
C74 C69 Fe1 129.59(14)
C71 C70 C69 108.29(17)
C71 C70 C75 125.70(18)
C69 C70 C75 125.96(18)
C71 C70 Fe1 69.32(11)
C69 C70 Fe1 69.54(11)
C75 C70 Fe1 128.79(14)
C70 C71 C72 107.89(17)
C70 C71 C76 126.18(18)
C72 C71 C76 125.93(18)
C70 C71 Fe1 70.04(11)
C72 C71 Fe1 69.35(11)
C76 C71 Fe1 126.16(14)
C73 C72 C71 107.83(17)
C73 C72 C77 126.20(19)
C71 C72 C77 125.97(19)
C73 C72 Fe1 69.54(11)
C71 C72 Fe1 69.67(11)
C77 C72 Fe1 126.58(15)
C69 C73 C72 108.10(17)
C69 C73 C78 126.07(19)
C72 C73 C78 125.8(2)
C69 C73 Fe1 69.98(11)
C72 C73 Fe1 69.47(11)
C78 C73 Fe1 127.04(14)

loop_
_geom_bond_atom_site_label_1
_geom_bond_atom_site_label_2
_geom_bond_distance
Fe1 N1 2.0119(16)
Fe1 C68 2.0142(19)
Fe1 C65 2.0369(19)
Fe1 C72 2.0479(19)
Fe1 C73 2.0487(19)
Fe1 C71 2.0521(18)
Fe1 C69 2.0581(19)
Fe1 C70 2.0616(19)
Fe1 C67 2.066(2)
Fe1 C66 2.078(2)
Fe2 N2 2.0046(16)
Fe2 C51 2.018(2)
Fe2 C54 2.027(2)
Fe2 C57 2.040(2)
Fe2 C58 2.0461(19)
Fe2 C59 2.0519(19)
Fe2 C56 2.0569(19)
Fe2 C55 2.0622(19)
Fe2 C52 2.065(2)
Fe2 C53 2.076(2)
B1 N1 1.570(3)
B1 N2 1.571(3)
B2 C31 1.654(3)
B2 C41 1.654(3)
B2 C11 1.658(3)
B2 C21 1.660(3)
F12 C12 1.359(2)
F13 C13 1.353(2)
F14 C14 1.340(2)
F15 C15 1.347(2)
F16 C16 1.361(2)
F22 C22 1.361(2)
F23 C23 1.354(2)
F24 C24 1.345(2)
F25 C25 1.348(2)
F26 C26 1.352(2)
F32 C32 1.360(2)
F33 C33 1.351(2)
F34 C34 1.347(2)
F35 C35 1.350(2)
F36 C36 1.353(2)
F42 C42 1.355(2)
F43 C43 1.349(2)
F44 C44 1.341(2)
F45 C45 1.348(2)
F46 C46 1.359(2)
N1 C65 1.401(3)
N1 C68 1.403(2)
N2 C51 1.396(3)
N2 C54 1.398(3)
C11 C16 1.387(3)
C11 C12 1.389(3)
C12 C13 1.377(3)
C13 C14 1.373(3)
C14 C15 1.380(3)
C15 C16 1.384(3)
C21 C22 1.383(3)
C21 C26 1.396(3)
C22 C23 1.387(3)
C23 C24 1.376(3)
C24 C25 1.377(3)
C25 C26 1.379(3)
C31 C36 1.390(3)
C31 C32 1.395(3)
C32 C33 1.377(3)
C33 C34 1.377(3)
C34 C35 1.376(3)
C35 C36 1.379(3)
C41 C46 1.388(3)
C41 C42 1.389(3)
C42 C43 1.388(3)
C43 C44 1.376(3)
C44 C45 1.376(3)
C45 C46 1.383(3)
C51 C52 1.409(3)
C52 C53 1.408(4)
C53 C54 1.403(3)
C55 C56 1.427(3)
C55 C59 1.434(3)
C55 C60 1.501(3)
C56 C57 1.426(3)
C56 C61 1.497(3)
C57 C58 1.437(3)
C57 C62 1.508(3)
C58 C59 1.430(3)
C58 C63 1.502(3)
C59 C64 1.501(3)
C65 C66 1.407(3)
C66 C67 1.413(3)
C67 C68 1.403(3)
C69 C73 1.430(3)
C69 C70 1.431(3)
C69 C74 1.502(3)
C70 C71 1.428(3)
C70 C75 1.500(3)
C71 C72 1.435(3)
C71 C76 1.500(3)
C72 C73 1.434(3)
C72 C77 1.497(3)
C73 C78 1.504(3)

loop_
_platon_squeeze_void_nr
_platon_squeeze_void_average_x
_platon_squeeze_void_average_y
_platon_squeeze_void_average_z
_platon_squeeze_void_volume
_platon_squeeze_void_count_electrons
1 0.000 0.000 0.000 202 81
